data_4310639
loop_
_publ_author_name
'J. R. Salvador'
'J. R. Gour'
'D. Bilc'
'S. D. Mahanti'
'M. G. Kanatzidis'

_publ_section_title
;
 Stabilization of New Forms of the Intermetallic Phases \b-RENiGe2 (RE =
 Dy, Ho, Er, Tm, Yb, Lu) in Liquid Indium
;
_journal_name_full 'Inorganic Chemistry'
_journal_page_first 1403
_journal_page_last 1410
_journal_paper_doi 10.1021/ic035303j
_journal_volume 43
_journal_year 2004
_chemical_formula_sum 'Ge2 Ni Yb'
_chemical_formula_weight 376.93
_chemical_name_systematic
; 
 ? 
;
_space_group_IT_number 71
_symmetry_cell_setting orthorhombic
_symmetry_space_group_name_Hall '-I 2 2'
_symmetry_space_group_name_H-M 'I m m m'
_atom_sites_solution_hydrogens geom
_atom_sites_solution_primary direct
_atom_sites_solution_secondary difmap
_audit_creation_method SHELXL-97
_cell_angle_alpha 90.00
_cell_angle_beta 90.00
_cell_angle_gamma 90.00
_cell_formula_units_Z 8
_cell_length_a 4.0935(6)
_cell_length_b 8.4277(13)
_cell_length_c 15.751(2)
_cell_measurement_temperature 293(2)
_cell_volume 543.39(13)
_computing_structure_refinement 'SHELXL-97 (Sheldrick, 1997)'
_computing_structure_solution 'SHELXS-97 (Sheldrick, 1990)'
_diffrn_ambient_temperature 293(2)
_diffrn_measured_fraction_theta_full 0.992
_diffrn_measured_fraction_theta_max 0.992
_diffrn_radiation_monochromator graphite
_diffrn_radiation_source 'fine-focus sealed tube'
_diffrn_radiation_type MoK\a
_diffrn_radiation_wavelength 0.71073
_diffrn_reflns_av_R_equivalents 0.0602
_diffrn_reflns_av_sigmaI/netI 0.0294
_diffrn_reflns_limit_h_max 5
_diffrn_reflns_limit_h_min -5
_diffrn_reflns_limit_k_max 10
_diffrn_reflns_limit_k_min -10
_diffrn_reflns_limit_l_max 19
_diffrn_reflns_limit_l_min -20
_diffrn_reflns_number 2432
_diffrn_reflns_theta_full 27.15
_diffrn_reflns_theta_max 27.15
_diffrn_reflns_theta_min 2.59
_exptl_absorpt_coefficient_mu 62.466
_exptl_crystal_density_diffrn 9.215
_exptl_crystal_density_method 'not measured'
_exptl_crystal_F_000 648
_refine_diff_density_max 7.009
_refine_diff_density_min -4.913
_refine_diff_density_rms 1.405
_refine_ls_extinction_coef 0.0055(5)
_refine_ls_extinction_expression Fc^*^=kFc[1+0.001xFc^2^\l^3^/sin(2\q)]^-1/4^
_refine_ls_extinction_method SHELXL
_refine_ls_goodness_of_fit_ref 1.183
_refine_ls_hydrogen_treatment mixed
_refine_ls_matrix_type full
_refine_ls_number_parameters 30
_refine_ls_number_reflns 377
_refine_ls_number_restraints 0
_refine_ls_restrained_S_all 1.183
_refine_ls_R_factor_all 0.0454
_refine_ls_R_factor_gt 0.0443
_refine_ls_shift/su_max 0.000
_refine_ls_shift/su_mean 0.000
_refine_ls_structure_factor_coef Fsqd
_refine_ls_weighting_details 'calc w=1/[\s^2^(Fo^2^)+(0.0745P)^2^+3.7140P] where P=(Fo^2^+2Fc^2^)/3'
_refine_ls_weighting_scheme calc
_refine_ls_wR_factor_gt 0.1018
_refine_ls_wR_factor_ref 0.1033
_reflns_number_gt 359
_reflns_number_total 377
_reflns_threshold_expression >2sigma(I)
_cod_data_source_file ic035303jsi20031111_122754_3.cif
_cod_data_source_block ybnige2m
_cod_depositor_comments
;
The following automatic conversions were performed:
'_symmetry_cell_setting' value 'Orthorhombic' changed to 'orthorhombic'
according to '/home/saulius/struct/CIF-dictionaries/cif_core.dic'
dictionary named 'cif_core.dic' version 2.4.1 from 2010-06-29.

Automatic conversion script
Id: cif_fix_enum 1527 2010-12-29 10:47:43Z saulius 
;
_cod_original_cell_volume 543.40(14)
_cod_database_code 4310639

loop_
_symmetry_equiv_pos_as_xyz
'x, y, z'
'-x, -y, z'
'-x, y, -z'
'x, -y, -z'
'x+1/2, y+1/2, z+1/2'
'-x+1/2, -y+1/2, z+1/2'
'-x+1/2, y+1/2, -z+1/2'
'x+1/2, -y+1/2, -z+1/2'
'-x, -y, -z'
'x, y, -z'
'x, -y, z'
'-x, y, z'
'-x+1/2, -y+1/2, -z+1/2'
'x+1/2, y+1/2, -z+1/2'
'x+1/2, -y+1/2, z+1/2'
'-x+1/2, y+1/2, z+1/2'

loop_
_atom_site_label
_atom_site_type_symbol
_atom_site_fract_x
_atom_site_fract_y
_atom_site_fract_z
_atom_site_U_iso_or_equiv
_atom_site_adp_type
_atom_site_occupancy
_atom_site_symmetry_multiplicity
_atom_site_calc_flag
_atom_site_refinement_flags
_atom_site_disorder_assembly
_atom_site_disorder_group
Yb1 Yb 0.0000 0.0000 0.29667(4) 0.0061(4) Uani 1 4 d S . .
Yb2 Yb 0.0000 0.23885(9) 0.5000 0.0087(4) Uani 1 4 d S . .
Ge3 Ge 0.0000 0.34296(15) 0.30344(8) 0.0087(5) Uani 1 2 d S . .
Ge2 Ge 0.0000 0.0000 0.07936(13) 0.0144(5) Uani 1 4 d S . .
Ge1 Ge -0.5000 0.0000 0.42308(12) 0.0074(5) Uani 1 4 d S . .
Ni Ni 0.0000 0.25151(18) 0.14754(12) 0.0083(5) Uani 1 2 d S . .

loop_
_atom_site_aniso_label
_atom_site_aniso_U_11
_atom_site_aniso_U_22
_atom_site_aniso_U_33
_atom_site_aniso_U_23
_atom_site_aniso_U_13
_atom_site_aniso_U_12
Yb1 0.0115(5) 0.0018(5) 0.0052(5) 0.000 0.000 0.000
Yb2 0.0142(6) 0.0055(6) 0.0065(6) 0.000 0.000 0.000
Ge3 0.0136(8) 0.0029(8) 0.0096(8) 0.0018(4) 0.000 0.000
Ge2 0.0316(12) 0.0031(11) 0.0086(10) 0.000 0.000 0.000
Ge1 0.0156(10) 0.0020(10) 0.0047(9) 0.000 0.000 0.000
Ni 0.0141(9) 0.0028(9) 0.0079(10) 0.0001(5) 0.000 0.000

loop_
_atom_type_symbol
_atom_type_description
_atom_type_scat_dispersion_real
_atom_type_scat_dispersion_imag
_atom_type_scat_source
Ni Ni 0.3393 1.1124 'International Tables Vol C Tables 4.2.6.8 and 6.1.1.4'
Ge Ge 0.1547 1.8001 'International Tables Vol C Tables 4.2.6.8 and 6.1.1.4'
Yb Yb -0.3850 5.5486 'International Tables Vol C Tables 4.2.6.8 and 6.1.1.4'

loop_
_geom_angle_atom_site_label_1
_geom_angle_atom_site_label_2
_geom_angle_atom_site_label_3
_geom_angle
_geom_angle_site_symmetry_1
_geom_angle_site_symmetry_3
_geom_angle_publ_flag
Ge1 Yb1 Ge1 91.58(6) 1_655 . ?
Ge1 Yb1 Ge3 88.53(2) 1_655 . ?
Ge1 Yb1 Ge3 88.53(2) . . ?
Ge1 Yb1 Ge3 88.53(2) 1_655 2 ?
Ge1 Yb1 Ge3 88.53(2) . 2 ?
Ge3 Yb1 Ge3 175.77(6) . 2 ?
Ge1 Yb1 Ge3 152.15(3) 1_655 14_445 ?
Ge1 Yb1 Ge3 82.73(3) . 14_445 ?
Ge3 Yb1 Ge3 118.40(3) . 14_445 ?
Ge3 Yb1 Ge3 64.18(3) 2 14_445 ?
Ge1 Yb1 Ge3 82.73(3) 1_655 13 ?
Ge1 Yb1 Ge3 152.15(3) . 13 ?
Ge3 Yb1 Ge3 64.18(3) . 13 ?
Ge3 Yb1 Ge3 118.40(3) 2 13 ?
Ge3 Yb1 Ge3 114.19(5) 14_445 13 ?
Ge1 Yb1 Ge3 152.15(3) 1_655 13_455 ?
Ge1 Yb1 Ge3 82.73(3) . 13_455 ?
Ge3 Yb1 Ge3 64.18(3) . 13_455 ?
Ge3 Yb1 Ge3 118.40(3) 2 13_455 ?
Ge3 Yb1 Ge3 54.24(5) 14_445 13_455 ?
Ge3 Yb1 Ge3 89.67(4) 13 13_455 ?
Ge1 Yb1 Ge3 82.73(3) 1_655 14_545 ?
Ge1 Yb1 Ge3 152.15(3) . 14_545 ?
Ge3 Yb1 Ge3 118.40(3) . 14_545 ?
Ge3 Yb1 Ge3 64.18(3) 2 14_545 ?
Ge3 Yb1 Ge3 89.67(4) 14_445 14_545 ?
Ge3 Yb1 Ge3 54.24(5) 13 14_545 ?
Ge3 Yb1 Ge3 114.19(5) 13_455 14_545 ?
Ge1 Yb1 Ni 47.14(3) 1_655 13 ?
Ge1 Yb1 Ni 106.23(4) . 13 ?
Ge3 Yb1 Ni 45.96(2) . 13 ?
Ge3 Yb1 Ni 132.37(3) 2 13 ?
Ge3 Yb1 Ni 160.12(4) 14_445 13 ?
Ge3 Yb1 Ni 51.09(4) 13 13 ?
Ge3 Yb1 Ni 108.41(4) 13_455 13 ?
Ge3 Yb1 Ni 89.79(3) 14_545 13 ?
Ge1 Yb1 Ni 106.23(4) 1_655 14_445 ?
Ge1 Yb1 Ni 47.14(3) . 14_445 ?
Ge3 Yb1 Ni 132.37(3) . 14_445 ?
Ge3 Yb1 Ni 45.96(2) 2 14_445 ?
Ge3 Yb1 Ni 51.09(4) 14_445 14_445 ?
Ge3 Yb1 Ni 160.12(4) 13 14_445 ?
Ge3 Yb1 Ni 89.79(3) 13_455 14_445 ?
Ge3 Yb1 Ni 108.41(4) 14_545 14_445 ?
Ni Yb1 Ni 146.60(8) 13 14_445 ?
Ge1 Yb1 Ni 47.14(3) 1_655 14_545 ?
Ge1 Yb1 Ni 106.23(4) . 14_545 ?
Ge3 Yb1 Ni 132.37(3) . 14_545 ?
Ge3 Yb1 Ni 45.96(2) 2 14_545 ?
Ge3 Yb1 Ni 108.41(4) 14_445 14_545 ?
Ge3 Yb1 Ni 89.79(3) 13 14_545 ?
Ge3 Yb1 Ni 160.12(4) 13_455 14_545 ?
Ge3 Yb1 Ni 51.09(4) 14_545 14_545 ?
Ni Yb1 Ni 86.47(5) 13 14_545 ?
Ni Yb1 Ni 84.05(4) 14_445 14_545 ?
Ge1 Yb1 Ni 106.23(4) 1_655 13_455 ?
Ge1 Yb1 Ni 47.14(3) . 13_455 ?
Ge3 Yb1 Ni 45.96(2) . 13_455 ?
Ge3 Yb1 Ni 132.37(3) 2 13_455 ?
Ge3 Yb1 Ni 89.79(3) 14_445 13_455 ?
Ge3 Yb1 Ni 108.41(4) 13 13_455 ?
Ge3 Yb1 Ni 51.09(4) 13_455 13_455 ?
Ge3 Yb1 Ni 160.12(4) 14_545 13_455 ?
Ni Yb1 Ni 84.05(4) 13 13_455 ?
Ni Yb1 Ni 86.47(5) 14_445 13_455 ?
Ni Yb1 Ni 146.60(8) 14_545 13_455 ?
Ni Yb2 Ni 82.71(5) 6 6_455 ?
Ni Yb2 Ni 176.99(6) 6 13_455 ?
Ni Yb2 Ni 97.21(5) 6_455 13_455 ?
Ni Yb2 Ni 97.21(5) 6 13 ?
Ni Yb2 Ni 176.99(6) 6_455 13 ?
Ni Yb2 Ni 82.71(5) 13_455 13 ?
Ni Yb2 Ge1 137.96(4) 6 . ?
Ni Yb2 Ge1 82.80(4) 6_455 . ?
Ni Yb2 Ge1 44.87(4) 13_455 . ?
Ni Yb2 Ge1 99.16(4) 13 . ?
Ni Yb2 Ge1 99.16(4) 6 9_456 ?
Ni Yb2 Ge1 44.87(4) 6_455 9_456 ?
Ni Yb2 Ge1 82.80(4) 13_455 9_456 ?
Ni Yb2 Ge1 137.96(4) 13 9_456 ?
Ge1 Yb2 Ge1 45.76(7) . 9_456 ?
Ni Yb2 Ge1 44.87(4) 6 9_556 ?
Ni Yb2 Ge1 99.16(4) 6_455 9_556 ?
Ni Yb2 Ge1 137.96(4) 13_455 9_556 ?
Ni Yb2 Ge1 82.80(4) 13 9_556 ?
Ge1 Yb2 Ge1 99.52(3) . 9_556 ?
Ge1 Yb2 Ge1 82.12(3) 9_456 9_556 ?
Ni Yb2 Ge1 82.80(4) 6 1_655 ?
Ni Yb2 Ge1 137.96(4) 6_455 1_655 ?
Ni Yb2 Ge1 99.16(4) 13_455 1_655 ?
Ni Yb2 Ge1 44.87(4) 13 1_655 ?
Ge1 Yb2 Ge1 82.12(3) . 1_655 ?
Ge1 Yb2 Ge1 99.52(3) 9_456 1_655 ?
Ge1 Yb2 Ge1 45.76(7) 9_556 1_655 ?
Ni Yb2 Ge3 135.61(3) 6 . ?
Ni Yb2 Ge3 135.61(3) 6_455 . ?
Ni Yb2 Ge3 43.20(3) 13_455 . ?
Ni Yb2 Ge3 43.20(3) 13 . ?
Ge1 Yb2 Ge3 78.58(4) . . ?
Ge1 Yb2 Ge3 123.38(4) 9_456 . ?
Ge1 Yb2 Ge3 123.38(4) 9_556 . ?
Ge1 Yb2 Ge3 78.58(4) 1_655 . ?
Ni Yb2 Ge3 43.20(3) 6 10_556 ?
Ni Yb2 Ge3 43.20(3) 6_455 10_556 ?
Ni Yb2 Ge3 135.61(3) 13_455 10_556 ?
Ni Yb2 Ge3 135.61(3) 13 10_556 ?
Ge1 Yb2 Ge3 123.38(4) . 10_556 ?
Ge1 Yb2 Ge3 78.58(4) 9_456 10_556 ?
Ge1 Yb2 Ge3 78.58(4) 9_556 10_556 ?
Ge1 Yb2 Ge3 123.38(4) 1_655 10_556 ?
Ge3 Yb2 Ge3 148.35(5) . 10_556 ?
Ni Yb2 Ge2 43.84(4) 6 5 ?
Ni Yb2 Ge2 96.29(4) 6_455 5 ?
Ni Yb2 Ge2 133.30(4) 13_455 5 ?
Ni Yb2 Ge2 81.66(4) 13 5 ?
Ge1 Yb2 Ge2 177.62(2) . 5 ?
Ge1 Yb2 Ge2 134.47(5) 9_456 5 ?
Ge1 Yb2 Ge2 82.79(2) 9_556 5 ?
Ge1 Yb2 Ge2 99.97(2) 1_655 5 ?
Ge3 Yb2 Ge2 100.67(4) . 5 ?
Ge3 Yb2 Ge2 56.37(4) 10_556 5 ?
Ni Yb2 Ge2 96.29(4) 6 5_455 ?
Ni Yb2 Ge2 43.84(4) 6_455 5_455 ?
Ni Yb2 Ge2 81.66(4) 13_455 5_455 ?
Ni Yb2 Ge2 133.30(4) 13 5_455 ?
Ge1 Yb2 Ge2 99.97(2) . 5_455 ?
Ge1 Yb2 Ge2 82.79(2) 9_456 5_455 ?
Ge1 Yb2 Ge2 134.47(5) 9_556 5_455 ?
Ge1 Yb2 Ge2 177.62(2) 1_655 5_455 ?
Ge3 Yb2 Ge2 100.67(4) . 5_455 ?
Ge3 Yb2 Ge2 56.37(4) 10_556 5_455 ?
Ge2 Yb2 Ge2 77.92(3) 5 5_455 ?
Ni Ge3 Ni 123.10(9) 13 13_455 ?
Ni Ge3 Ni 102.36(6) 13 . ?
Ni Ge3 Ni 102.36(6) 13_455 . ?
Ni Ge3 Ge3 110.00(5) 13 2_565 ?
Ni Ge3 Ge3 110.00(5) 13_455 2_565 ?
Ni Ge3 Ge3 107.42(5) . 2_565 ?
Ni Ge3 Yb1 70.76(5) 13 . ?
Ni Ge3 Yb1 70.76(5) 13_455 . ?
Ni Ge3 Yb1 70.46(5) . . ?
Ge3 Ge3 Yb1 177.89(3) 2_565 . ?
Ni Ge3 Yb1 73.51(4) 13 13 ?
Ni Ge3 Yb1 162.93(6) 13_455 13 ?
Ni Ge3 Yb1 67.56(4) . 13 ?
Ge3 Ge3 Yb1 62.88(2) 2_565 13 ?
Yb1 Ge3 Yb1 115.82(3) . 13 ?
Ni Ge3 Yb1 162.93(6) 13 13_455 ?
Ni Ge3 Yb1 73.51(4) 13_455 13_455 ?
Ni Ge3 Yb1 67.56(4) . 13_455 ?
Ge3 Ge3 Yb1 62.88(2) 2_565 13_455 ?
Yb1 Ge3 Yb1 115.82(3) . 13_455 ?
Yb1 Ge3 Yb1 89.67(4) 13 13_455 ?
Ni Ge3 Yb2 65.65(5) 13 . ?
Ni Ge3 Yb2 65.65(5) 13_455 . ?
Ni Ge3 Yb2 146.75(6) . . ?
Ge3 Ge3 Yb2 105.82(3) 2_565 . ?
Yb1 Ge3 Yb2 76.29(3) . . ?
Yb1 Ge3 Yb2 130.31(3) 13 . ?
Yb1 Ge3 Yb2 130.31(3) 13_455 . ?
Ni Ge2 Ni 126.26(13) . 2 ?
Ni Ge2 Ge2 116.87(6) . 9 ?
Ni Ge2 Ge2 116.87(6) 2 9 ?
Ni Ge2 Yb2 140.960(11) . 5_444 ?
Ni Ge2 Yb2 64.56(4) 2 5_444 ?
Ge2 Ge2 Yb2 67.42(3) 9 5_444 ?
Ni Ge2 Yb2 64.56(4) . 13 ?
Ni Ge2 Yb2 140.960(11) 2 13 ?
Ge2 Ge2 Yb2 67.42(3) 9 13 ?
Yb2 Ge2 Yb2 134.83(7) 5_444 13 ?
Ni Ge2 Yb2 140.960(11) . 5_544 ?
Ni Ge2 Yb2 64.56(4) 2 5_544 ?
Ge2 Ge2 Yb2 67.42(3) 9 5_544 ?
Yb2 Ge2 Yb2 77.92(3) 5_444 5_544 ?
Yb2 Ge2 Yb2 85.09(3) 13 5_544 ?
Ni Ge2 Yb2 64.56(4) . 13_455 ?
Ni Ge2 Yb2 140.960(11) 2 13_455 ?
Ge2 Ge2 Yb2 67.42(3) 9 13_455 ?
Yb2 Ge2 Yb2 85.09(3) 5_444 13_455 ?
Yb2 Ge2 Yb2 77.92(3) 13 13_455 ?
Yb2 Ge2 Yb2 134.83(7) 5_544 13_455 ?
Ni Ge2 Yb1 63.13(6) . . ?
Ni Ge2 Yb1 63.13(6) 2 . ?
Ge2 Ge2 Yb1 180.0 9 . ?
Yb2 Ge2 Yb1 112.58(3) 5_444 . ?
Yb2 Ge2 Yb1 112.58(3) 13 . ?
Yb2 Ge2 Yb1 112.58(3) 5_544 . ?
Yb2 Ge2 Yb1 112.58(3) 13_455 . ?
Ni Ge1 Ni 124.04(12) 14_445 13_455 ?
Ni Ge1 Ge1 117.98(6) 14_445 9_456 ?
Ni Ge1 Ge1 117.98(6) 13_455 9_456 ?
Ni Ge1 Yb1 70.91(5) 14_445 . ?
Ni Ge1 Yb1 70.91(5) 13_455 . ?
Ge1 Ge1 Yb1 134.21(3) 9_456 . ?
Ni Ge1 Yb1 70.90(5) 14_445 1_455 ?
Ni Ge1 Yb1 70.90(5) 13_455 1_455 ?
Ge1 Ge1 Yb1 134.21(3) 9_456 1_455 ?
Yb1 Ge1 Yb1 91.58(6) . 1_455 ?
Ni Ge1 Yb2 67.16(3) 14_445 9_456 ?
Ni Ge1 Yb2 138.844(12) 13_455 9_456 ?
Ge1 Ge1 Yb2 67.12(3) 9_456 9_456 ?
Yb1 Ge1 Yb2 137.90(3) . 9_456 ?
Yb1 Ge1 Yb2 78.481(14) 1_455 9_456 ?
Ni Ge1 Yb2 138.844(12) 14_445 1_455 ?
Ni Ge1 Yb2 67.16(3) 13_455 1_455 ?
Ge1 Ge1 Yb2 67.12(3) 9_456 1_455 ?
Yb1 Ge1 Yb2 137.90(3) . 1_455 ?
Yb1 Ge1 Yb2 78.481(14) 1_455 1_455 ?
Yb2 Ge1 Yb2 80.48(3) 9_456 1_455 ?
Ni Ge1 Yb2 67.16(3) 14_445 9_556 ?
Ni Ge1 Yb2 138.844(12) 13_455 9_556 ?
Ge1 Ge1 Yb2 67.12(3) 9_456 9_556 ?
Yb1 Ge1 Yb2 78.480(14) . 9_556 ?
Yb1 Ge1 Yb2 137.90(3) 1_455 9_556 ?
Yb2 Ge1 Yb2 82.12(3) 9_456 9_556 ?
Yb2 Ge1 Yb2 134.24(7) 1_455 9_556 ?
Ni Ge1 Yb2 138.845(12) 14_445 . ?
Ni Ge1 Yb2 67.16(3) 13_455 . ?
Ge1 Ge1 Yb2 67.12(3) 9_456 . ?
Yb1 Ge1 Yb2 78.481(14) . . ?
Yb1 Ge1 Yb2 137.90(3) 1_455 . ?
Yb2 Ge1 Yb2 134.24(7) 9_456 . ?
Yb2 Ge1 Yb2 82.12(3) 1_455 . ?
Yb2 Ge1 Yb2 80.48(3) 9_556 . ?
Ge3 Ni Ge3 123.10(9) 13 13_455 ?
Ge3 Ni Ge1 117.23(5) 13 13_455 ?
Ge3 Ni Ge1 117.23(5) 13_455 13_455 ?
Ge3 Ni Ge2 81.07(5) 13 . ?
Ge3 Ni Ge2 81.07(5) 13_455 . ?
Ge1 Ni Ge2 125.15(11) 13_455 . ?
Ge3 Ni Ge3 77.64(6) 13 . ?
Ge3 Ni Ge3 77.64(6) 13_455 . ?
Ge1 Ni Ge3 100.55(8) 13_455 . ?
Ge2 Ni Ge3 134.30(9) . . ?
Ge3 Ni Yb1 63.28(4) 13 13 ?
Ge3 Ni Yb1 136.68(8) 13_455 13 ?
Ge1 Ni Yb1 61.96(4) 13_455 13 ?
Ge2 Ni Yb1 137.81(2) . 13 ?
Ge3 Ni Yb1 61.36(4) . 13 ?
Ge3 Ni Yb1 136.68(8) 13 13_455 ?
Ge3 Ni Yb1 63.28(4) 13_455 13_455 ?
Ge1 Ni Yb1 61.96(4) 13_455 13_455 ?
Ge2 Ni Yb1 137.81(2) . 13_455 ?
Ge3 Ni Yb1 61.36(4) . 13_455 ?
Yb1 Ni Yb1 84.05(4) 13 13_455 ?
Ge3 Ni Yb2 147.00(7) 13 13_455 ?
Ge3 Ni Yb2 71.15(4) 13_455 13_455 ?
Ge1 Ni Yb2 67.97(5) 13_455 13_455 ?
Ge2 Ni Yb2 71.60(5) . 13_455 ?
Ge3 Ni Yb2 135.07(3) . 13_455 ?
Yb1 Ni Yb2 129.79(6) 13 13_455 ?
Yb1 Ni Yb2 75.84(3) 13_455 13_455 ?
Ge3 Ni Yb2 71.15(4) 13 13 ?
Ge3 Ni Yb2 147.00(7) 13_455 13 ?
Ge1 Ni Yb2 67.97(5) 13_455 13 ?
Ge2 Ni Yb2 71.60(5) . 13 ?
Ge3 Ni Yb2 135.07(3) . 13 ?
Yb1 Ni Yb2 75.84(3) 13 13 ?
Yb1 Ni Yb2 129.79(6) 13_455 13 ?
Yb2 Ni Yb2 82.71(5) 13_455 13 ?
Ge3 Ni Yb1 61.62(5) 13 . ?
Ge3 Ni Yb1 61.62(5) 13_455 . ?
Ge1 Ni Yb1 160.04(9) 13_455 . ?
Ge2 Ni Yb1 74.81(6) . . ?
Ge3 Ni Yb1 59.49(5) . . ?
Yb1 Ni Yb1 104.21(5) 13 . ?
Yb1 Ni Yb1 104.21(5) 13_455 . ?
Yb2 Ni Yb1 125.07(4) 13_455 . ?
Yb2 Ni Yb1 125.07(4) 13 . ?

loop_
_geom_bond_atom_site_label_1
_geom_bond_atom_site_label_2
_geom_bond_distance
_geom_bond_site_symmetry_2
_geom_bond_publ_flag
Yb1 Ge1 2.8554(14) 1_655 ?
Yb1 Ge1 2.8555(14) . ?
Yb1 Ge3 2.8924(14) . ?
Yb1 Ge3 2.8924(14) 2 ?
Yb1 Ge3 2.9030(10) 14_445 ?
Yb1 Ge3 2.9030(10) 13 ?
Yb1 Ge3 2.9030(10) 13_455 ?
Yb1 Ge3 2.9030(10) 14_545 ?
Yb1 Ni 3.0573(12) 13 ?
Yb1 Ni 3.0573(12) 14_445 ?
Yb1 Ni 3.0573(12) 14_545 ?
Yb1 Ni 3.0573(12) 13_455 ?
Yb2 Ni 3.0979(15) 6 ?
Yb2 Ni 3.0979(15) 6_455 ?
Yb2 Ni 3.0979(15) 13_455 ?
Yb2 Ni 3.0979(15) 13 ?
Yb2 Ge1 3.1159(9) . ?
Yb2 Ge1 3.1159(9) 9_456 ?
Yb2 Ge1 3.1159(9) 9_556 ?
Yb2 Ge1 3.1159(9) 1_655 ?
Yb2 Ge3 3.2179(13) . ?
Yb2 Ge3 3.2179(13) 10_556 ?
Yb2 Ge2 3.2551(10) 5 ?
Yb2 Ge2 3.2551(10) 5_455 ?
Ge3 Ni 2.3279(10) 13 ?
Ge3 Ni 2.3279(10) 13_455 ?
Ge3 Ni 2.574(2) . ?
Ge3 Ge3 2.647(3) 2_565 ?
Ge3 Yb1 2.9030(10) 13 ?
Ge3 Yb1 2.9030(10) 13_455 ?
Ge2 Ni 2.3762(18) . ?
Ge2 Ni 2.3762(18) 2 ?
Ge2 Ge2 2.500(4) 9 ?
Ge2 Yb2 3.2551(10) 5_444 ?
Ge2 Yb2 3.2551(10) 13 ?
Ge2 Yb2 3.2551(10) 5_544 ?
Ge2 Yb2 3.2551(10) 13_455 ?
Ge1 Ni 2.3713(19) 14_445 ?
Ge1 Ni 2.3713(19) 13_455 ?
Ge1 Ge1 2.423(4) 9_456 ?
Ge1 Yb1 2.8555(14) 1_455 ?
Ge1 Yb2 3.1159(9) 9_456 ?
Ge1 Yb2 3.1159(9) 1_455 ?
Ge1 Yb2 3.1159(9) 9_556 ?
Ni Ge3 2.3279(10) 13 ?
Ni Ge3 2.3279(10) 13_455 ?
Ni Ge1 2.3713(19) 13_455 ?
Ni Yb1 3.0573(12) 13 ?
Ni Yb1 3.0573(12) 13_455 ?
Ni Yb2 3.0979(15) 13_455 ?
Ni Yb2 3.0979(15) 13 ?
